data_7129822
loop_
_publ_author_name
'Kooij, Bastiaan'
'Dong, Zhaowen'
'Varava, Paul'
'Fadaei-Tirani, Farzaneh'
'Scopelliti, Rosario'
'Piveteau, Laura'
'Severin, Kay'

_publ_section_title
;
 Vanadium complexes with N-heterocyclic vinylidene ligands
;
_journal_name_full 'Chemical Communications'
_journal_paper_doi 10.1039/D2CC00768A
_journal_year 2022
_chemical_formula_moiety 'C66 H78 Cl4 N6 V2, 2(C6 H6)'
_chemical_formula_sum 'C78 H90 Cl4 N6 V2'
_chemical_formula_weight 1355.23
_space_group_crystal_system monoclinic
_space_group_IT_number 15
_space_group_name_Hall '-C 2yc'
_space_group_name_H-M_alt 'C 1 2/c 1'
_atom_sites_solution_hydrogens geom
_atom_sites_solution_primary dual
_atom_sites_solution_secondary difmap
_audit_creation_date 2021-10-08
_audit_creation_method
;
Olex2 1.5
(compiled 2021.08.20 svn.r13c46975 for OlexSys, GUI svn.r6405)
;
_audit_update_record
;
2021-10-08 deposited with the CCDC.	2022-03-07 downloaded from the CCDC.
;
_cell_angle_alpha 90
_cell_angle_beta 98.8968(15)
_cell_angle_gamma 90
_cell_formula_units_Z 4
_cell_length_a 23.2710(5)
_cell_length_b 23.7721(4)
_cell_length_c 13.68963(17)
_cell_measurement_reflns_used 17787
_cell_measurement_temperature 229.99(10)
_cell_measurement_theta_max 75.8710
_cell_measurement_theta_min 3.8260
_cell_volume 7482.0(2)
_computing_cell_refinement 'CrysAlisPro 1.171.41.118a (Rigaku OD, 2021)'
_computing_data_collection 'CrysAlisPro 1.171.41.118a (Rigaku OD, 2021)'
_computing_data_reduction 'CrysAlisPro 1.171.41.118a (Rigaku OD, 2021)'
_computing_molecular_graphics 'Olex2 1.5 (Dolomanov et al., 2009)'
_computing_publication_material 'Olex2 1.5 (Dolomanov et al., 2009)'
_computing_structure_refinement 'ShelXL 2018/3 (Sheldrick, 2015)'
_computing_structure_solution 'ShelXT 2018/2 (Sheldrick, 2015)'
_diffrn_ambient_environment N~2~
_diffrn_ambient_temperature 229.99(10)
_diffrn_detector 'CCD plate'
_diffrn_detector_area_resol_mean 5.2817
_diffrn_detector_type AtlasS2
_diffrn_measured_fraction_theta_full 1.000
_diffrn_measured_fraction_theta_max 0.994
_diffrn_measurement_details
;
List of Runs (angles in degrees, time in seconds):

  # Type    Start    End  Width  t~exp~   \w     \q     \k     \f   Frames
#--------------------------------------------------------------------------
  1  \w    -95.00 -52.00   1.00    4.00    --  -40.91-162.00 -17.00   43
  2  \w    -93.00 -68.00   1.00    4.00    --  -40.91 162.00  11.00   25
  3  \w    -66.00 -41.00   1.00    4.00    --  -40.91 117.00-139.00   25
  4  \w     32.00  57.00   1.00    4.00    --   40.91-117.00 133.00   25
  5  \w     70.00  95.00   1.00    4.00    --   40.91-162.00 -17.00   25
  6  \w     92.00 117.00   1.00   16.00    --  112.00-162.00 -17.00   25
  7  \w     54.00  80.00   1.00   16.00    --  112.00-117.00 133.00   26
  8  \w    115.00 140.00   1.00   16.00    --  112.00 117.00-139.00   25
  9  \w     91.00 116.00   1.00   16.00    --  112.00 162.00  11.00   25
 10  \w   -113.00 -17.00   1.00    4.00    --  -40.91 -57.00-120.00   96
 11  \w    -86.00  -6.00   1.00    4.00    --  -40.91 125.00 120.00   80
 12  \w   -104.00 -14.00   1.00    4.00    --  -40.91 -57.00 -60.00   90
 13  \w   -105.00 -16.00   1.00    4.00    --  -40.91 -38.00 -30.00   89
 14  \w     28.00  96.00   1.00    4.00    --   40.91-125.00 150.00   68
 15  \w    142.00 168.00   1.00   16.00    --  112.00  61.00  60.00   26
 16  \w    107.00 175.00   1.00   16.00    --  112.00 111.00-150.00   68
 17  \w    103.00 176.00   1.00   16.00    --  112.00  77.00 -90.00   73
 18  \w     57.00  84.00   1.00   16.00    --  112.00 -94.00 150.00   27
 19  \w     70.00 109.00   1.00   16.00    --  112.00-111.00-150.00   39
 20  \w     87.00 154.00   1.00   16.00    --  112.00  45.00-180.00   67
 21  \w    107.00 157.00   1.00   16.00    --  112.00  77.00-150.00   50
 22  \w     54.00 109.00   1.00   16.00    --  112.00-111.00 -30.00   55
 23  \w    108.00 139.00   1.00   16.00    --  112.00 111.00 120.00   31
 24  \w     54.00 138.00   1.00   16.00    --  112.00 -45.00 120.00   84
 25  \w    108.00 165.00   1.00   16.00    --  112.00 111.00-180.00   57
 26  \w     42.00 109.00   1.00   16.00    --  112.00-111.00 150.00   67
 27  \w     77.00 104.00   1.00   16.00    --  112.00 -94.00  30.00   27
 28  \w     59.00 108.00   1.00   16.00    --  112.00-111.00  30.00   49
 29  \w     43.00 109.00   1.00   16.00    --  112.00-111.00 -60.00   66
 30  \w    119.00 150.00   1.00   16.00    --  112.00 111.00  90.00   31
 31  \w     36.00  84.00   1.00   16.00    --  112.00-111.00  60.00   48
 32  \w    104.00 165.00   1.00   16.00    --  112.00  77.00-180.00   61
 33  \w     72.00 109.00   1.00   16.00    --  112.00-111.00-120.00   37
 34  \w     46.00 104.00   1.00   16.00    --  112.00-111.00 -90.00   58
 35  \w    104.00 133.00   1.00   16.00    --  112.00 111.00  60.00   29
 36  \w     45.00  72.00   1.00   16.00    --  112.00 -77.00 -30.00   27
 37  \w    103.00 129.00   1.00   16.00    --  112.00  77.00-120.00   26
 38  \w    142.00 167.00   1.00   16.00    --  112.00  77.00-120.00   25
 39  \w     71.00 109.00   1.00   16.00    --  112.00-111.00-180.00   38
 40  \w     30.00  70.00   1.00   16.00    --  112.00 -94.00  30.00   40
 41  \w     31.00 102.00   1.00   16.00    --  112.00 -94.00 -30.00   71
 42  \w    140.00 177.00   1.00   16.00    --  112.00  77.00 120.00   37
 43  \w     53.00 109.00   1.00   16.00    --  112.00-111.00  90.00   56
 44  \w     49.00  75.00   1.00   16.00    --  112.00 -94.00 -60.00   26
 45  \w    103.00 135.00   1.00   16.00    --  112.00  77.00 120.00   32
;
_diffrn_measurement_device 'four-circle diffractometer'
_diffrn_measurement_device_type 'SuperNova, Dual, Cu at home/near, AtlasS2'
_diffrn_measurement_method '\w scans'
_diffrn_orient_matrix_type 'CrysAlisPro convention (1999,Acta A55,543-557)'
_diffrn_orient_matrix_UB_11 -0.0073294000
_diffrn_orient_matrix_UB_12 0.0640178000
_diffrn_orient_matrix_UB_13 -0.0144526000
_diffrn_orient_matrix_UB_21 -0.0609982000
_diffrn_orient_matrix_UB_22 -0.0033469000
_diffrn_orient_matrix_UB_23 0.0301027000
_diffrn_orient_matrix_UB_31 0.0267250000
_diffrn_orient_matrix_UB_32 0.0094857000
_diffrn_orient_matrix_UB_33 0.1089227000
_diffrn_radiation_monochromator mirror
_diffrn_radiation_probe x-ray
_diffrn_radiation_type 'Cu K\a'
_diffrn_radiation_wavelength 1.54184
_diffrn_reflns_av_R_equivalents 0.0311
_diffrn_reflns_av_unetI/netI 0.0215
_diffrn_reflns_Laue_measured_fraction_full 1.000
_diffrn_reflns_Laue_measured_fraction_max 0.994
_diffrn_reflns_limit_h_max 29
_diffrn_reflns_limit_h_min -29
_diffrn_reflns_limit_k_max 29
_diffrn_reflns_limit_k_min -26
_diffrn_reflns_limit_l_max 17
_diffrn_reflns_limit_l_min -14
_diffrn_reflns_number 45562
_diffrn_reflns_point_group_measured_fraction_full 1.000
_diffrn_reflns_point_group_measured_fraction_max 0.994
_diffrn_reflns_theta_full 67.684
_diffrn_reflns_theta_max 76.061
_diffrn_reflns_theta_min 3.719
_diffrn_source 'micro-focus sealed X-ray tube'
_diffrn_source_type 'SuperNova (Cu) X-ray Source'
_exptl_absorpt_coefficient_mu 3.746
_exptl_absorpt_correction_T_max 1.000
_exptl_absorpt_correction_T_min 0.551
_exptl_absorpt_correction_type gaussian
_exptl_absorpt_process_details
;
CrysAlisPro 1.171.41.118a (Rigaku Oxford Diffraction, 2021)
Numerical absorption correction based on Gaussian integration over
a multifaceted crystal model.
Empirical absorption correction using spherical harmonics
as implemented in SCALE3 ABSPACK scaling algorithm
;
_exptl_crystal_colour 'clear dark yellow'
_exptl_crystal_density_diffrn 1.203
_exptl_crystal_description plate
_exptl_crystal_F_000 2856
_exptl_crystal_size_max 0.21
_exptl_crystal_size_mid 0.14
_exptl_crystal_size_min 0.04
_refine_diff_density_max 0.310
_refine_diff_density_min -0.520
_refine_diff_density_rms 0.041
_refine_ls_extinction_method none
_refine_ls_goodness_of_fit_ref 1.074
_refine_ls_hydrogen_treatment constr
_refine_ls_matrix_type full
_refine_ls_number_parameters 430
_refine_ls_number_reflns 7784
_refine_ls_number_restraints 42
_refine_ls_restrained_S_all 1.076
_refine_ls_R_factor_all 0.0446
_refine_ls_R_factor_gt 0.0383
_refine_ls_shift/su_max 0.001
_refine_ls_shift/su_mean 0.000
_refine_ls_structure_factor_coef Fsqd
_refine_ls_weighting_details 'w=1/[\s^2^(Fo^2^)+(0.0700P)^2^+1.3624P] where P=(Fo^2^+2Fc^2^)/3'
_refine_ls_weighting_scheme calc
_refine_ls_wR_factor_gt 0.1104
_refine_ls_wR_factor_ref 0.1153
_reflns_Friedel_coverage 0.000
_reflns_number_gt 6691
_reflns_number_total 7784
_reflns_threshold_expression 'I > 2\s(I)'
_cod_data_source_file d2cc00768a2.cif
_cod_data_source_block bk142
_cod_depositor_comments
;
The following automatic conversions were performed:

data item '_exptl_absorpt_correction_type' value 'Gaussian' was
changed to 'gaussian' in accordance with the
/home/data/users/saulius/crontab/automatic-downloads/rss-feeds/RSC/lib/dictionaries/cif_core.dic
dictionary named 'cif_core.dic' version 2.4.2 last updated on
2011-04-26.

Automatic conversion script
Id: cif_fix_values 7556 2019-12-06 15:28:31Z antanas 
;
_cod_database_code 7129822
_shelx_shelxl_version_number 2018/3
_audit_contact_author 'Farzaneh Fadaei Tirani'
_chemical_oxdiff_formula 'C78 H90 Cl4 N6 V2'
_shelx_space_group_comment
;
The symmetry employed for this shelxl refinement is uniquely defined
by the following loop, which should always be used as a source of
symmetry information in preference to the above space-group names.
They are only intended as comments.
;
_shelx_estimated_absorpt_t_max 0.865
_shelx_estimated_absorpt_t_min 0.507
_olex2_refinement_description
;
1. Fixed Uiso
 At 1.2 times of:
  All C(H) groups
 At 1.5 times of:
  All C(H,H,H) groups
2. Restrained distances
 C37-C36_$1 = C36-C35 = C34-C35_$1 = C34-C35 = C36-C35 = C37-C36
 1.39 with sigma of 0.01
3. Uiso/Uaniso restraints and constraints
C38 \\sim C39 \\sim C40 \\sim C41 \\sim C42 \\sim C43: within 2A with sigma of
0.005 and sigma for terminal atoms of 0.01 within 2A
4. Others
 Fixed Sof: C42(0.5) H42(0.5) C41(0.5) H41(0.5) C40(0.5) H40(0.5) C39(0.5)
 H39(0.5) C38(0.5) H38(0.5) C43(0.5) H43(0.5)
5.a Ternary CH refined with riding coordinates:
 C16(H16), C19(H19), C28(H28), C31(H31)
5.b Aromatic/amide H refined with riding coordinates:
 C5(H5), C6(H6), C7(H7), C8(H8), C9(H9), C12(H12), C13(H13), C14(H14),
 C24(H24), C25(H25), C26(H26), C34(H34), C35(H35), C36(H36), C37(H37), C42(H42),
  C41(H41), C40(H40), C39(H39), C38(H38), C43(H43)
5.c Fitted hexagon refined as free rotating group:
 C42(C41,C40,C39,C38,C43)
5.d Idealised Me refined as rotating group:
 C17(H17A,H17B,H17C), C18(H18A,H18B,H18C), C20(H20A,H20B,H20C), C21(H21A,H21B,
 H21C), C29(H29A,H29B,H29C), C30(H30A,H30B,H30C), C32(H32A,H32B,H32C), C33(H33A,
 H33B,H33C)
;
_olex2_date_sample_data_collection 2021-10-07
_olex2_submission_special_instructions 'No special instructions were received'
_oxdiff_exptl_absorpt_empirical_details
;
Empirical correction (ABSPACK) includes:
- Absorption correction using spherical harmonics
- Frame scaling
- Detector area scaling
- B-factor correction
;
_oxdiff_exptl_absorpt_empirical_full_max 1.562
_oxdiff_exptl_absorpt_empirical_full_min 0.664

loop_
_space_group_symop_operation_xyz
'x, y, z'
'-x, y, -z+1/2'
'x+1/2, y+1/2, z'
'-x+1/2, y+1/2, -z+1/2'
'-x, -y, -z'
'x, -y, z-1/2'
'-x+1/2, -y+1/2, -z'
'x+1/2, -y+1/2, z-1/2'

loop_
_atom_site_label
_atom_site_type_symbol
_atom_site_fract_x
_atom_site_fract_y
_atom_site_fract_z
_atom_site_U_iso_or_equiv
_atom_site_adp_type
_atom_site_occupancy
_atom_site_site_symmetry_order
_atom_site_calc_flag
_atom_site_refinement_flags_posn
_atom_site_refinement_flags_adp
_atom_site_refinement_flags_occupancy
_atom_site_disorder_assembly
_atom_site_disorder_group
V1 V 0.51174(2) 0.73037(2) 0.84114(2) 0.03828(9) Uani 1 1 d . . . . .
Cl1 Cl 0.52553(2) 0.64819(2) 0.92048(3) 0.05679(13) Uani 1 1 d . . . . .
Cl2 Cl 0.51712(2) 0.80496(2) 0.94087(3) 0.05991(13) Uani 1 1 d . . . . .
N1 N 0.65490(6) 0.72433(5) 0.68466(9) 0.0359(3) Uani 1 1 d . . . . .
N2 N 0.70744(6) 0.74662(6) 0.68559(9) 0.0386(3) Uani 1 1 d . . . . .
N3 N 0.70491(6) 0.79449(6) 0.73456(8) 0.0367(3) Uani 1 1 d . . . . .
C1 C 0.61828(7) 0.75622(6) 0.73323(10) 0.0355(3) Uani 1 1 d . . . . .
C2 C 0.65286(7) 0.80310(7) 0.76567(10) 0.0368(3) Uani 1 1 d . . . . .
C3 C 0.56028(7) 0.74160(7) 0.74286(11) 0.0383(3) Uani 1 1 d . . . . .
C4 C 0.63806(8) 0.85415(7) 0.81692(11) 0.0421(3) Uani 1 1 d . . . . .
C5 C 0.67800(10) 0.87901(9) 0.89110(14) 0.0563(5) Uani 1 1 d . . . . .
H5 H 0.714566 0.862302 0.910801 0.068 Uiso 1 1 calc R U . . .
C6 C 0.66367(12) 0.92820(10) 0.93546(17) 0.0762(7) Uani 1 1 d . . . . .
H6 H 0.690815 0.945183 0.984635 0.091 Uiso 1 1 calc R U . . .
C7 C 0.60993(13) 0.95246(11) 0.90809(19) 0.0815(8) Uani 1 1 d . . . . .
H7 H 0.600441 0.985877 0.938663 0.098 Uiso 1 1 calc R U . . .
C8 C 0.56991(11) 0.92781(10) 0.83582(19) 0.0724(7) Uani 1 1 d . . . . .
H8 H 0.533027 0.944192 0.817838 0.087 Uiso 1 1 calc R U . . .
C9 C 0.58404(9) 0.87895(8) 0.78973(14) 0.0531(4) Uani 1 1 d . . . . .
H9 H 0.556904 0.862561 0.739847 0.064 Uiso 1 1 calc R U . . .
C10 C 0.64261(7) 0.67114(7) 0.63350(11) 0.0401(3) Uani 1 1 d . . . . .
C11 C 0.65573(9) 0.62165(8) 0.68691(13) 0.0507(4) Uani 1 1 d . . . . .
C12 C 0.64483(11) 0.57127(9) 0.63493(16) 0.0630(5) Uani 1 1 d . . . . .
H12 H 0.652285 0.536856 0.668305 0.076 Uiso 1 1 calc R U . . .
C13 C 0.62322(11) 0.57133(9) 0.53511(16) 0.0634(5) Uani 1 1 d . . . . .
H13 H 0.616402 0.536985 0.501286 0.076 Uiso 1 1 calc R U . . .
C14 C 0.61162(9) 0.62089(9) 0.48485(13) 0.0558(5) Uani 1 1 d . . . . .
H14 H 0.597323 0.619929 0.416782 0.067 Uiso 1 1 calc R U . . .
C15 C 0.62059(8) 0.67290(8) 0.53262(11) 0.0448(4) Uani 1 1 d . . . . .
C16 C 0.68400(12) 0.62204(9) 0.79442(15) 0.0669(6) Uani 1 1 d . . . . .
H16 H 0.677363 0.659590 0.821906 0.080 Uiso 1 1 calc R U . . .
C17 C 0.74916(15) 0.61430(16) 0.7997(2) 0.1011(11) Uani 1 1 d . . . . .
H17A H 0.756996 0.577199 0.775373 0.152 Uiso 1 1 calc R U . . .
H17B H 0.767952 0.618075 0.867760 0.152 Uiso 1 1 calc R U . . .
H17C H 0.764170 0.642668 0.759415 0.152 Uiso 1 1 calc R U . . .
C18 C 0.65898(15) 0.57833(11) 0.85732(18) 0.0820(8) Uani 1 1 d . . . . .
H18A H 0.617390 0.584087 0.852857 0.123 Uiso 1 1 calc R U . . .
H18B H 0.677301 0.582066 0.925633 0.123 Uiso 1 1 calc R U . . .
H18C H 0.666296 0.540959 0.833568 0.123 Uiso 1 1 calc R U . . .
C19 C 0.60896(9) 0.72784(8) 0.47654(12) 0.0504(4) Uani 1 1 d . . . . .
H19 H 0.598980 0.756555 0.523545 0.061 Uiso 1 1 calc R U . . .
C20 C 0.55829(11) 0.72445(11) 0.39041(14) 0.0644(6) Uani 1 1 d . . . . .
H20A H 0.549430 0.761822 0.363841 0.097 Uiso 1 1 calc R U . . .
H20B H 0.524332 0.709042 0.413914 0.097 Uiso 1 1 calc R U . . .
H20C H 0.569102 0.700339 0.339042 0.097 Uiso 1 1 calc R U . . .
C21 C 0.66388(11) 0.74725(12) 0.43865(15) 0.0670(6) Uani 1 1 d . . . . .
H21A H 0.674621 0.719765 0.392315 0.100 Uiso 1 1 calc R U . . .
H21B H 0.695243 0.751087 0.493812 0.100 Uiso 1 1 calc R U . . .
H21C H 0.656734 0.783265 0.405692 0.100 Uiso 1 1 calc R U . . .
C22 C 0.75454(7) 0.83233(7) 0.74338(11) 0.0412(3) Uani 1 1 d . . . . .
C23 C 0.75006(9) 0.87916(8) 0.68114(14) 0.0502(4) Uani 1 1 d . . . . .
C24 C 0.79702(10) 0.91612(9) 0.69393(17) 0.0619(5) Uani 1 1 d . . . . .
H24 H 0.795800 0.948267 0.653679 0.074 Uiso 1 1 calc R U . . .
C25 C 0.84501(10) 0.90681(10) 0.76375(18) 0.0638(5) Uani 1 1 d . . . . .
H25 H 0.875784 0.932845 0.771590 0.077 Uiso 1 1 calc R U . . .
C26 C 0.84839(9) 0.85923(9) 0.82282(14) 0.0565(5) Uani 1 1 d . . . . .
H26 H 0.881735 0.853164 0.869892 0.068 Uiso 1 1 calc R U . . .
C27 C 0.80314(8) 0.82020(8) 0.81363(12) 0.0450(4) Uani 1 1 d . . . . .
C28 C 0.69816(10) 0.89122(10) 0.60201(16) 0.0629(5) Uani 1 1 d . . . . .
H28 H 0.669845 0.860164 0.602383 0.075 Uiso 1 1 calc R U . . .
C29 C 0.66830(13) 0.94610(12) 0.6240(2) 0.0881(9) Uani 1 1 d . . . . .
H29A H 0.694269 0.977473 0.618607 0.132 Uiso 1 1 calc R U . . .
H29B H 0.658728 0.944737 0.690468 0.132 Uiso 1 1 calc R U . . .
H29C H 0.632959 0.950883 0.576915 0.132 Uiso 1 1 calc R U . . .
C30 C 0.71724(13) 0.89294(13) 0.49994(18) 0.0824(8) Uani 1 1 d . . . . .
H30A H 0.683249 0.896138 0.449406 0.124 Uiso 1 1 calc R U . . .
H30B H 0.738117 0.858669 0.489594 0.124 Uiso 1 1 calc R U . . .
H30C H 0.742459 0.925097 0.496138 0.124 Uiso 1 1 calc R U . . .
C31 C 0.80860(9) 0.76751(8) 0.87758(12) 0.0502(4) Uani 1 1 d . . . . .
H31 H 0.771564 0.746405 0.863749 0.060 Uiso 1 1 calc R U . . .
C32 C 0.81996(11) 0.78205(11) 0.98833(14) 0.0653(6) Uani 1 1 d . . . . .
H32A H 0.821217 0.747713 1.026872 0.098 Uiso 1 1 calc R U . . .
H32B H 0.788979 0.806035 1.004250 0.098 Uiso 1 1 calc R U . . .
H32C H 0.856847 0.801585 1.003731 0.098 Uiso 1 1 calc R U . . .
C33 C 0.85725(12) 0.72994(11) 0.85179(17) 0.0692(6) Uani 1 1 d . . . . .
H33A H 0.894012 0.749826 0.865590 0.104 Uiso 1 1 calc R U . . .
H33B H 0.849422 0.720229 0.782181 0.104 Uiso 1 1 calc R U . . .
H33C H 0.859252 0.695889 0.891206 0.104 Uiso 1 1 calc R U . . .
C34 C 0.500000 0.41308(15) 0.750000 0.0807(11) Uani 1 2 d DS T P . .
H34 H 0.500000 0.373538 0.750000 0.097 Uiso 1 2 calc R U P . .
C35 C 0.50458(11) 0.44221(12) 0.66389(18) 0.0757(7) Uani 1 1 d D . . . .
H35 H 0.507885 0.422592 0.605401 0.091 Uiso 1 1 calc R U . . .
C36 C 0.50427(13) 0.49937(12) 0.66465(19) 0.0839(8) Uani 1 1 d D . . . .
H36 H 0.507000 0.519385 0.606326 0.101 Uiso 1 1 calc R U . . .
C37 C 0.500000 0.52786(17) 0.750000 0.0986(15) Uani 1 2 d DS T P . .
H37 H 0.500000 0.567401 0.750000 0.118 Uiso 1 2 calc R U P . .
C42 C 0.5213(7) 0.8942(6) 0.1827(13) 0.199(5) Uani 0.5 1 d G U P A -1
H42 H 0.543819 0.888709 0.132110 0.239 Uiso 0.5 1 calc R U P A -1
C41 C 0.4610(7) 0.8962(6) 0.1602(12) 0.198(5) Uani 0.5 1 d G U P A -1
H41 H 0.442758 0.892174 0.094339 0.237 Uiso 0.5 1 calc R U P A -1
C40 C 0.4277(7) 0.9043(6) 0.2350(14) 0.201(5) Uani 0.5 1 d G U P A -1
H40 H 0.386934 0.905685 0.219763 0.241 Uiso 0.5 1 calc R U P A -1
C39 C 0.4547(7) 0.9103(5) 0.3324(13) 0.198(4) Uani 0.5 1 d G U P A -1
H39 H 0.432169 0.915731 0.382958 0.237 Uiso 0.5 1 calc R U P A -1
C38 C 0.5150(7) 0.9082(6) 0.3549(13) 0.200(5) Uani 0.5 1 d G U P A -1
H38 H 0.533229 0.912266 0.420731 0.240 Uiso 0.5 1 calc R U P A -1
C43 C 0.5483(7) 0.9002(6) 0.2801(14) 0.204(5) Uani 0.5 1 d G U P A -1
H43 H 0.589054 0.898755 0.295308 0.245 Uiso 0.5 1 calc R U P A -1

loop_
_atom_site_aniso_label
_atom_site_aniso_U_11
_atom_site_aniso_U_22
_atom_site_aniso_U_33
_atom_site_aniso_U_23
_atom_site_aniso_U_13
_atom_site_aniso_U_12
V1 0.04437(15) 0.04118(16) 0.02761(13) 0.00148(9) 0.00026(10) 0.00163(11)
Cl1 0.0689(3) 0.0503(2) 0.0499(2) 0.01319(17) 0.00540(19) 0.00695(19)
Cl2 0.0790(3) 0.0591(3) 0.0408(2) -0.01309(18) 0.00645(19) -0.0046(2)
N1 0.0432(7) 0.0352(6) 0.0275(5) -0.0023(4) 0.0001(5) -0.0004(5)
N2 0.0455(7) 0.0389(7) 0.0298(5) -0.0020(5) 0.0005(5) -0.0017(5)
N3 0.0456(7) 0.0351(6) 0.0268(5) 0.0003(5) -0.0022(5) -0.0029(5)
C1 0.0453(8) 0.0350(7) 0.0240(6) -0.0002(5) -0.0018(5) 0.0015(6)
C2 0.0459(8) 0.0361(8) 0.0259(6) 0.0012(5) -0.0019(5) 0.0001(6)
C3 0.0459(8) 0.0357(7) 0.0318(6) -0.0025(5) 0.0012(6) 0.0000(6)
C4 0.0546(9) 0.0352(8) 0.0340(7) -0.0040(6) -0.0009(6) 0.0003(7)
C5 0.0658(12) 0.0515(10) 0.0455(9) -0.0130(8) -0.0110(8) 0.0068(9)
C6 0.0933(17) 0.0607(13) 0.0634(12) -0.0305(11) -0.0234(12) 0.0115(12)
C7 0.0991(19) 0.0564(13) 0.0794(15) -0.0338(12) -0.0160(13) 0.0195(13)
C8 0.0737(14) 0.0545(12) 0.0810(14) -0.0226(11) -0.0128(11) 0.0190(11)
C9 0.0576(10) 0.0448(9) 0.0524(9) -0.0118(7) -0.0059(8) 0.0038(8)
C10 0.0482(8) 0.0375(8) 0.0339(7) -0.0076(6) 0.0041(6) -0.0023(6)
C11 0.0674(11) 0.0397(9) 0.0438(8) -0.0047(7) 0.0051(7) 0.0008(8)
C12 0.0882(15) 0.0388(10) 0.0612(11) -0.0072(8) 0.0091(10) -0.0012(9)
C13 0.0789(14) 0.0496(11) 0.0612(11) -0.0229(9) 0.0095(10) -0.0076(10)
C14 0.0648(11) 0.0594(12) 0.0421(8) -0.0186(8) 0.0051(7) -0.0063(9)
C15 0.0494(9) 0.0505(10) 0.0337(7) -0.0087(6) 0.0042(6) -0.0027(7)
C16 0.1078(18) 0.0420(10) 0.0454(9) 0.0025(8) -0.0060(10) 0.0087(11)
C17 0.099(2) 0.115(3) 0.0758(16) 0.0244(17) -0.0259(15) -0.0077(19)
C18 0.131(2) 0.0572(13) 0.0599(12) 0.0133(10) 0.0209(13) 0.0209(14)
C19 0.0630(11) 0.0566(11) 0.0300(7) -0.0048(7) 0.0017(7) -0.0009(8)
C20 0.0722(14) 0.0794(15) 0.0372(9) -0.0015(9) -0.0052(8) 0.0009(11)
C21 0.0775(15) 0.0790(15) 0.0432(9) 0.0061(10) 0.0054(9) -0.0131(12)
C22 0.0457(8) 0.0404(8) 0.0357(7) -0.0021(6) 0.0003(6) -0.0060(6)
C23 0.0543(10) 0.0427(9) 0.0512(9) 0.0039(7) 0.0000(7) -0.0066(7)
C24 0.0653(12) 0.0455(10) 0.0727(13) 0.0063(9) 0.0041(10) -0.0126(9)
C25 0.0571(11) 0.0572(12) 0.0748(13) -0.0074(10) 0.0028(9) -0.0170(9)
C26 0.0466(9) 0.0640(12) 0.0549(10) -0.0102(9) -0.0051(7) -0.0086(8)
C27 0.0484(9) 0.0490(9) 0.0353(7) -0.0052(6) -0.0014(6) -0.0020(7)
C28 0.0631(12) 0.0569(12) 0.0630(11) 0.0249(9) -0.0082(9) -0.0090(9)
C29 0.0863(18) 0.0732(17) 0.1016(19) 0.0440(15) 0.0047(15) 0.0152(14)
C30 0.0860(17) 0.096(2) 0.0592(12) 0.0241(13) -0.0087(11) -0.0168(15)
C31 0.0536(10) 0.0601(11) 0.0328(8) 0.0018(7) -0.0063(7) 0.0014(8)
C32 0.0707(13) 0.0864(16) 0.0341(8) 0.0005(9) -0.0070(8) 0.0003(11)
C33 0.0812(16) 0.0722(15) 0.0524(11) 0.0088(10) 0.0041(10) 0.0217(12)
C34 0.067(2) 0.0562(19) 0.110(3) 0.000 -0.0141(19) 0.000
C35 0.0558(12) 0.0909(19) 0.0743(14) -0.0178(13) -0.0090(10) 0.0053(12)
C36 0.0906(18) 0.0841(19) 0.0687(14) 0.0123(13) -0.0135(12) -0.0123(15)
C37 0.144(4) 0.055(2) 0.084(3) 0.000 -0.025(3) 0.000
C42 0.207(13) 0.223(6) 0.165(7) -0.010(7) 0.021(8) -0.049(8)
C41 0.209(13) 0.222(6) 0.162(7) -0.001(7) 0.027(8) -0.055(8)
C40 0.211(12) 0.223(6) 0.167(7) 0.010(8) 0.025(7) -0.063(9)
C39 0.212(12) 0.215(6) 0.165(6) 0.016(8) 0.023(7) -0.069(9)
C38 0.210(12) 0.219(6) 0.165(7) 0.009(8) 0.011(7) -0.067(9)
C43 0.208(12) 0.227(6) 0.170(7) -0.003(7) 0.010(8) -0.057(8)

loop_
_atom_type_symbol
_atom_type_description
_atom_type_scat_dispersion_real
_atom_type_scat_dispersion_imag
_atom_type_scat_source
C C 0.0181 0.0091 'International Tables Vol C Tables 4.2.6.8 and 6.1.1.4'
H H 0.0000 0.0000 'International Tables Vol C Tables 4.2.6.8 and 6.1.1.4'
Cl Cl 0.3639 0.7018 'International Tables Vol C Tables 4.2.6.8 and 6.1.1.4'
N N 0.0311 0.0180 'International Tables Vol C Tables 4.2.6.8 and 6.1.1.4'
V V 0.0687 2.1097 'International Tables Vol C Tables 4.2.6.8 and 6.1.1.4'

loop_
_exptl_crystal_face_index_h
_exptl_crystal_face_index_k
_exptl_crystal_face_index_l
_exptl_crystal_face_perp_dist
-1 0 0 0.0187
1 0 0 0.0247
1 1 1 0.0812
1 2 0 0.0901
0 -1 1 0.0674
0 1 -1 0.0701
1 -2 -1 0.1080
-1 2 1 0.0848
-1 1 0 0.0756
1 -1 0 0.0734
-1 2 2 0.0802
0 -1 -2 0.1070
1 -2 -2 0.1072
-2 1 1 0.0589
-2 0 1 0.0367
-2 -1 1 0.0415
2 1 -1 0.0457
0 -1 0 0.0903
0 1 0 0.0940

loop_
_geom_angle_atom_site_label_1
_geom_angle_atom_site_label_2
_geom_angle_atom_site_label_3
_geom_angle
_geom_angle_site_symmetry_1
_geom_angle_site_symmetry_3
_geom_angle_publ_flag
Cl1 V1 V1 118.930(14) . 2_656 ?
Cl2 V1 V1 126.955(15) . 2_656 ?
Cl2 V1 Cl1 114.05(2) . . ?
C3 V1 V1 49.59(5) 2_656 2_656 ?
C3 V1 V1 49.40(5) . 2_656 ?
C3 V1 Cl1 117.66(5) 2_656 . ?
C3 V1 Cl1 114.19(5) . . ?
C3 V1 Cl2 102.69(5) 2_656 . ?
C3 V1 Cl2 109.74(5) . . ?
C3 V1 C3 96.71(7) 2_656 . ?
N2 N1 C1 114.21(13) . . ?
N2 N1 C10 117.60(13) . . ?
C1 N1 C10 128.18(14) . . ?
N3 N2 N1 103.52(13) . . ?
N2 N3 C2 113.48(13) . . ?
N2 N3 C22 118.41(14) . . ?
C2 N3 C22 127.98(14) . . ?
N1 C1 C2 102.76(14) . . ?
N1 C1 C3 125.10(14) . . ?
C2 C1 C3 132.13(15) . . ?
N3 C2 C1 106.01(13) . . ?
N3 C2 C4 124.03(15) . . ?
C1 C2 C4 129.85(16) . . ?
V1 C3 V1 81.01(7) 2_656 . ?
C1 C3 V1 137.81(11) . 2_656 ?
C1 C3 V1 140.92(11) . . ?
C5 C4 C2 121.18(16) . . ?
C9 C4 C2 119.54(14) . . ?
C9 C4 C5 119.27(16) . . ?
C4 C5 H5 120.0 . . ?
C6 C5 C4 119.91(19) . . ?
C6 C5 H5 120.0 . . ?
C5 C6 H6 119.8 . . ?
C7 C6 C5 120.40(19) . . ?
C7 C6 H6 119.8 . . ?
C6 C7 H7 119.9 . . ?
C6 C7 C8 120.1(2) . . ?
C8 C7 H7 119.9 . . ?
C7 C8 H8 120.0 . . ?
C7 C8 C9 120.1(2) . . ?
C9 C8 H8 120.0 . . ?
C4 C9 H9 119.9 . . ?
C8 C9 C4 120.24(18) . . ?
C8 C9 H9 119.9 . . ?
C11 C10 N1 118.10(13) . . ?
C11 C10 C15 124.12(15) . . ?
C15 C10 N1 117.72(15) . . ?
C10 C11 C12 116.67(17) . . ?
C10 C11 C16 122.07(16) . . ?
C12 C11 C16 121.15(18) . . ?
C11 C12 H12 119.6 . . ?
C13 C12 C11 120.9(2) . . ?
C13 C12 H12 119.6 . . ?
C12 C13 H13 119.6 . . ?
C14 C13 C12 120.74(18) . . ?
C14 C13 H13 119.6 . . ?
C13 C14 H14 119.3 . . ?
C13 C14 C15 121.44(17) . . ?
C15 C14 H14 119.3 . . ?
C10 C15 C14 116.15(17) . . ?
C10 C15 C19 122.35(15) . . ?
C14 C15 C19 121.46(15) . . ?
C11 C16 H16 107.7 . . ?
C11 C16 C17 109.0(2) . . ?
C11 C16 C18 113.5(2) . . ?
C17 C16 H16 107.7 . . ?
C17 C16 C18 110.9(2) . . ?
C18 C16 H16 107.7 . . ?
C16 C17 H17A 109.5 . . ?
C16 C17 H17B 109.5 . . ?
C16 C17 H17C 109.5 . . ?
H17A C17 H17B 109.5 . . ?
H17A C17 H17C 109.5 . . ?
H17B C17 H17C 109.5 . . ?
C16 C18 H18A 109.5 . . ?
C16 C18 H18B 109.5 . . ?
C16 C18 H18C 109.5 . . ?
H18A C18 H18B 109.5 . . ?
H18A C18 H18C 109.5 . . ?
H18B C18 H18C 109.5 . . ?
C15 C19 H19 107.8 . . ?
C15 C19 C20 113.51(17) . . ?
C15 C19 C21 109.85(18) . . ?
C20 C19 H19 107.8 . . ?
C21 C19 H19 107.8 . . ?
C21 C19 C20 109.84(16) . . ?
C19 C20 H20A 109.5 . . ?
C19 C20 H20B 109.5 . . ?
C19 C20 H20C 109.5 . . ?
H20A C20 H20B 109.5 . . ?
H20A C20 H20C 109.5 . . ?
H20B C20 H20C 109.5 . . ?
C19 C21 H21A 109.5 . . ?
C19 C21 H21B 109.5 . . ?
C19 C21 H21C 109.5 . . ?
H21A C21 H21B 109.5 . . ?
H21A C21 H21C 109.5 . . ?
H21B C21 H21C 109.5 . . ?
C23 C22 N3 117.34(14) . . ?
C23 C22 C27 124.12(16) . . ?
C27 C22 N3 118.54(15) . . ?
C22 C23 C28 124.16(17) . . ?
C24 C23 C22 116.33(17) . . ?
C24 C23 C28 119.50(18) . . ?
C23 C24 H24 119.2 . . ?
C25 C24 C23 121.7(2) . . ?
C25 C24 H24 119.2 . . ?
C24 C25 H25 119.8 . . ?
C24 C25 C26 120.35(19) . . ?
C26 C25 H25 119.8 . . ?
C25 C26 H26 119.4 . . ?
C25 C26 C27 121.11(18) . . ?
C27 C26 H26 119.4 . . ?
C22 C27 C31 123.54(16) . . ?
C26 C27 C22 116.39(17) . . ?
C26 C27 C31 120.06(16) . . ?
C23 C28 H28 108.2 . . ?
C23 C28 C29 110.8(2) . . ?
C23 C28 C30 110.2(2) . . ?
C29 C28 H28 108.2 . . ?
C29 C28 C30 111.2(2) . . ?
C30 C28 H28 108.2 . . ?
C28 C29 H29A 109.5 . . ?
C28 C29 H29B 109.5 . . ?
C28 C29 H29C 109.5 . . ?
H29A C29 H29B 109.5 . . ?
H29A C29 H29C 109.5 . . ?
H29B C29 H29C 109.5 . . ?
C28 C30 H30A 109.5 . . ?
C28 C30 H30B 109.5 . . ?
C28 C30 H30C 109.5 . . ?
H30A C30 H30B 109.5 . . ?
H30A C30 H30C 109.5 . . ?
H30B C30 H30C 109.5 . . ?
C27 C31 H31 108.3 . . ?
C27 C31 C32 111.63(17) . . ?
C27 C31 C33 110.33(17) . . ?
C32 C31 H31 108.3 . . ?
C33 C31 H31 108.3 . . ?
C33 C31 C32 109.83(17) . . ?
C31 C32 H32A 109.5 . . ?
C31 C32 H32B 109.5 . . ?
C31 C32 H32C 109.5 . . ?
H32A C32 H32B 109.5 . . ?
H32A C32 H32C 109.5 . . ?
H32B C32 H32C 109.5 . . ?
C31 C33 H33A 109.5 . . ?
C31 C33 H33B 109.5 . . ?
C31 C33 H33C 109.5 . . ?
H33A C33 H33B 109.5 . . ?
H33A C33 H33C 109.5 . . ?
H33B C33 H33C 109.5 . . ?
C35 C34 H34 120.0 2_656 . ?
C35 C34 H34 120.0 . . ?
C35 C34 C35 120.0(3) 2_656 . ?
C34 C35 H35 120.3 . . ?
C36 C35 C34 119.5(3) . . ?
C36 C35 H35 120.3 . . ?
C35 C36 H36 119.9 . . ?
C35 C36 C37 120.2(3) . . ?
C37 C36 H36 119.9 . . ?
C36 C37 C36 120.6(4) . 2_656 ?
C36 C37 H37 119.7 . . ?
C36 C37 H37 119.7 2_656 . ?
C41 C42 H42 120.0 . . ?
C41 C42 C43 120.0 . . ?
C43 C42 H42 120.0 . . ?
C42 C41 H41 120.0 . . ?
C42 C41 C40 120.0 . . ?
C40 C41 H41 120.0 . . ?
C41 C40 H40 120.0 . . ?
C39 C40 C41 120.0 . . ?
C39 C40 H40 120.0 . . ?
C40 C39 H39 120.0 . . ?
C40 C39 C38 120.0 . . ?
C38 C39 H39 120.0 . . ?
C39 C38 H38 120.0 . . ?
C43 C38 C39 120.0 . . ?
C43 C38 H38 120.0 . . ?
C42 C43 H43 120.0 . . ?
C38 C43 C42 120.0 . . ?
C38 C43 H43 120.0 . . ?

loop_
_geom_bond_atom_site_label_1
_geom_bond_atom_site_label_2
_geom_bond_distance
_geom_bond_site_symmetry_2
_geom_bond_publ_flag
V1 V1 2.4706(5) 2_656 ?
V1 Cl1 2.2341(5) . ?
V1 Cl2 2.2295(5) . ?
V1 C3 1.9045(16) . ?
V1 C3 1.8991(16) 2_656 ?
N1 N2 1.331(2) . ?
N1 C1 1.385(2) . ?
N1 C10 1.4524(19) . ?
N2 N3 1.3268(19) . ?
N3 C2 1.360(2) . ?
N3 C22 1.454(2) . ?
C1 C2 1.406(2) . ?
C1 C3 1.419(2) . ?
C2 C4 1.469(2) . ?
C4 C5 1.397(2) . ?
C4 C9 1.386(3) . ?
C5 H5 0.9400 . ?
C5 C6 1.382(3) . ?
C6 H6 0.9400 . ?
C6 C7 1.376(4) . ?
C7 H7 0.9400 . ?
C7 C8 1.380(3) . ?
C8 H8 0.9400 . ?
C8 C9 1.385(3) . ?
C9 H9 0.9400 . ?
C10 C11 1.394(2) . ?
C10 C15 1.397(2) . ?
C11 C12 1.396(3) . ?
C11 C16 1.516(3) . ?
C12 H12 0.9400 . ?
C12 C13 1.381(3) . ?
C13 H13 0.9400 . ?
C13 C14 1.370(3) . ?
C14 H14 0.9400 . ?
C14 C15 1.399(3) . ?
C15 C19 1.518(3) . ?
C16 H16 0.9900 . ?
C16 C17 1.518(4) . ?
C16 C18 1.522(4) . ?
C17 H17A 0.9700 . ?
C17 H17B 0.9700 . ?
C17 H17C 0.9700 . ?
C18 H18A 0.9700 . ?
C18 H18B 0.9700 . ?
C18 H18C 0.9700 . ?
C19 H19 0.9900 . ?
C19 C20 1.535(3) . ?
C19 C21 1.523(3) . ?
C20 H20A 0.9700 . ?
C20 H20B 0.9700 . ?
C20 H20C 0.9700 . ?
C21 H21A 0.9700 . ?
C21 H21B 0.9700 . ?
C21 H21C 0.9700 . ?
C22 C23 1.396(2) . ?
C22 C27 1.397(2) . ?
C23 C24 1.392(3) . ?
C23 C28 1.520(3) . ?
C24 H24 0.9400 . ?
C24 C25 1.371(3) . ?
C25 H25 0.9400 . ?
C25 C26 1.386(3) . ?
C26 H26 0.9400 . ?
C26 C27 1.394(3) . ?
C27 C31 1.522(3) . ?
C28 H28 0.9900 . ?
C28 C29 1.530(4) . ?
C28 C30 1.531(4) . ?
C29 H29A 0.9700 . ?
C29 H29B 0.9700 . ?
C29 H29C 0.9700 . ?
C30 H30A 0.9700 . ?
C30 H30B 0.9700 . ?
C30 H30C 0.9700 . ?
C31 H31 0.9900 . ?
C31 C32 1.538(2) . ?
C31 C33 1.526(3) . ?
C32 H32A 0.9700 . ?
C32 H32B 0.9700 . ?
C32 H32C 0.9700 . ?
C33 H33A 0.9700 . ?
C33 H33B 0.9700 . ?
C33 H33C 0.9700 . ?
C34 H34 0.9400 . ?
C34 C35 1.385(3) . ?
C34 C35 1.385(3) 2_656 ?
C35 H35 0.9400 . ?
C35 C36 1.359(4) . ?
C36 H36 0.9400 . ?
C36 C37 1.367(3) . ?
C37 H37 0.9400 . ?
C42 H42 0.9400 . ?
C42 C41 1.3900 . ?
C42 C43 1.3900 . ?
C41 H41 0.9400 . ?
C41 C40 1.3900 . ?
C40 H40 0.9400 . ?
C40 C39 1.3900 . ?
C39 H39 0.9400 . ?
C39 C38 1.3900 . ?
C38 H38 0.9400 . ?
C38 C43 1.3900 . ?
C43 H43 0.9400 . ?

loop_
_geom_torsion_atom_site_label_1
_geom_torsion_atom_site_label_2
_geom_torsion_atom_site_label_3
_geom_torsion_atom_site_label_4
_geom_torsion
_geom_torsion_site_symmetry_1
_geom_torsion_site_symmetry_2
_geom_torsion_site_symmetry_3
_geom_torsion_site_symmetry_4
_geom_torsion_publ_flag
N1 N2 N3 C2 0.67(15) . . . . ?
N1 N2 N3 C22 -175.55(12) . . . . ?
N1 C1 C2 N3 -0.28(14) . . . . ?
N1 C1 C2 C4 175.94(14) . . . . ?
N1 C1 C3 V1 -63.8(2) . . . 2_656 ?
N1 C1 C3 V1 124.51(17) . . . . ?
N1 C10 C11 C12 -178.36(19) . . . . ?
N1 C10 C11 C16 -2.1(3) . . . . ?
N1 C10 C15 C14 177.35(16) . . . . ?
N1 C10 C15 C19 -0.5(3) . . . . ?
N2 N1 C1 C2 0.74(15) . . . . ?
N2 N1 C1 C3 -179.83(13) . . . . ?
N2 N1 C10 C11 89.00(19) . . . . ?
N2 N1 C10 C15 -88.39(18) . . . . ?
N2 N3 C2 C1 -0.25(16) . . . . ?
N2 N3 C2 C4 -176.74(13) . . . . ?
N2 N3 C22 C23 101.98(18) . . . . ?
N2 N3 C22 C27 -78.73(18) . . . . ?
N3 C2 C4 C5 -42.5(2) . . . . ?
N3 C2 C4 C9 135.98(18) . . . . ?
N3 C22 C23 C24 177.21(18) . . . . ?
N3 C22 C23 C28 -3.2(3) . . . . ?
N3 C22 C27 C26 -176.78(16) . . . . ?
N3 C22 C27 C31 3.8(3) . . . . ?
C1 N1 N2 N3 -0.88(15) . . . . ?
C1 N1 C10 C11 -91.7(2) . . . . ?
C1 N1 C10 C15 90.9(2) . . . . ?
C1 C2 C4 C5 141.93(18) . . . . ?
C1 C2 C4 C9 -39.6(2) . . . . ?
C2 N3 C22 C23 -73.6(2) . . . . ?
C2 N3 C22 C27 105.67(19) . . . . ?
C2 C1 C3 V1 115.47(18) . . . 2_656 ?
C2 C1 C3 V1 -56.2(3) . . . . ?
C2 C4 C5 C6 177.6(2) . . . . ?
C2 C4 C9 C8 -178.6(2) . . . . ?
C3 C1 C2 N3 -179.65(14) . . . . ?
C3 C1 C2 C4 -3.4(3) . . . . ?
C4 C5 C6 C7 1.0(4) . . . . ?
C5 C4 C9 C8 -0.1(3) . . . . ?
C5 C6 C7 C8 -0.1(5) . . . . ?
C6 C7 C8 C9 -0.8(5) . . . . ?
C7 C8 C9 C4 0.9(4) . . . . ?
C9 C4 C5 C6 -0.9(3) . . . . ?
C10 N1 N2 N3 178.55(12) . . . . ?
C10 N1 C1 C2 -178.62(13) . . . . ?
C10 N1 C1 C3 0.8(2) . . . . ?
C10 C11 C12 C13 1.3(3) . . . . ?
C10 C11 C16 C17 -96.5(3) . . . . ?
C10 C11 C16 C18 139.4(2) . . . . ?
C10 C15 C19 C20 -149.11(18) . . . . ?
C10 C15 C19 C21 87.5(2) . . . . ?
C11 C10 C15 C14 0.1(3) . . . . ?
C11 C10 C15 C19 -177.73(18) . . . . ?
C11 C12 C13 C14 -0.4(4) . . . . ?
C12 C11 C16 C17 79.5(3) . . . . ?
C12 C11 C16 C18 -44.6(3) . . . . ?
C12 C13 C14 C15 -0.7(4) . . . . ?
C13 C14 C15 C10 0.8(3) . . . . ?
C13 C14 C15 C19 178.7(2) . . . . ?
C14 C15 C19 C20 33.1(3) . . . . ?
C14 C15 C19 C21 -90.3(2) . . . . ?
C15 C10 C11 C12 -1.1(3) . . . . ?
C15 C10 C11 C16 175.1(2) . . . . ?
C16 C11 C12 C13 -175.0(2) . . . . ?
C22 N3 C2 C1 175.53(13) . . . . ?
C22 N3 C2 C4 -1.0(2) . . . . ?
C22 C23 C24 C25 0.1(3) . . . . ?
C22 C23 C28 C29 117.2(2) . . . . ?
C22 C23 C28 C30 -119.3(2) . . . . ?
C22 C27 C31 C32 -123.4(2) . . . . ?
C22 C27 C31 C33 114.2(2) . . . . ?
C23 C22 C27 C26 2.5(3) . . . . ?
C23 C22 C27 C31 -176.95(18) . . . . ?
C23 C24 C25 C26 1.2(4) . . . . ?
C24 C23 C28 C29 -63.2(3) . . . . ?
C24 C23 C28 C30 60.3(3) . . . . ?
C24 C25 C26 C27 -0.7(4) . . . . ?
C25 C26 C27 C22 -1.0(3) . . . . ?
C25 C26 C27 C31 178.4(2) . . . . ?
C26 C27 C31 C32 57.2(2) . . . . ?
C26 C27 C31 C33 -65.2(2) . . . . ?
C27 C22 C23 C24 -2.0(3) . . . . ?
C27 C22 C23 C28 177.6(2) . . . . ?
C28 C23 C24 C25 -179.5(2) . . . . ?
C34 C35 C36 C37 0.6(4) . . . . ?
C35 C34 C35 C36 -0.30(19) 2_656 . . . ?
C35 C36 C37 C36 -0.30(19) . . . 2_656 ?
C42 C41 C40 C39 0.0 . . . . ?
C41 C42 C43 C38 0.0 . . . . ?
C41 C40 C39 C38 0.0 . . . . ?
C40 C39 C38 C43 0.0 . . . . ?
C39 C38 C43 C42 0.0 . . . . ?
C43 C42 C41 C40 0.0 . . . . ?

loop_
_exptl_oxdiff_crystal_face_indexfrac_h
_exptl_oxdiff_crystal_face_indexfrac_k
_exptl_oxdiff_crystal_face_indexfrac_l
_exptl_oxdiff_crystal_face_x
_exptl_oxdiff_crystal_face_y
_exptl_oxdiff_crystal_face_z
-1.0000 0.0000 -0.0000 0.0073 0.0610 -0.0267
1.0000 -0.0000 0.0000 -0.0073 -0.0610 0.0267
1.0000 1.0000 1.0000 0.0422 -0.0342 0.1451
1.0000 2.0000 0.0000 0.1207 -0.0677 0.0457
0.0000 -1.0000 1.0000 -0.0785 0.0334 0.0994
-0.0000 1.0000 -1.0000 0.0785 -0.0334 -0.0994
1.0000 -2.0000 -1.0000 -0.1209 -0.0844 -0.1012
-1.0000 2.0000 1.0000 0.1209 0.0844 0.1012
-1.0000 1.0000 0.0000 0.0713 0.0577 -0.0172
1.0000 -1.0000 -0.0000 -0.0713 -0.0577 0.0172
-1.0000 2.0000 2.0000 0.1065 0.1145 0.2101
-0.0000 -1.0000 -2.0000 -0.0351 -0.0569 -0.2273
1.0000 -2.0000 -2.0000 -0.1065 -0.1145 -0.2101
-2.0000 1.0000 1.0000 0.0642 0.1488 0.0650
-2.0000 0.0000 1.0000 0.0002 0.1521 0.0555
-2.0000 -1.0000 1.0000 -0.0638 0.1554 0.0460
2.0000 1.0000 -1.0000 0.0638 -0.1554 -0.0460
0.0000 -1.0000 -0.0000 -0.0640 0.0033 -0.0095
-0.0000 1.0000 0.0000 0.0640 -0.0033 0.0095
